data_2004614
loop_
_publ_author_name
'Hellier, D. G.'
'Motevalli, M.'

_publ_section_title
;
 <i>cis</i>,<i>trans</i>-4,5-Diphenyl-1,3,2-dioxathiolane 2-Oxide,
 <i>cis</i>,<i>cis</i>-4,5-Diphenyl-1,3,2-dioxathiolane 2-Oxide and
 4,4-Diphenyl-1,3,2-dioxathiolane 2-Oxide
;
_journal_issue 3
_journal_name_full 'Acta Crystallographica Section C'
_journal_page_first 739
_journal_page_last 743
_journal_paper_doi 10.1107/S0108270195012984
_journal_volume 52
_journal_year 1996
_chemical_formula_sum 'C14 H12 O3 S'
_chemical_formula_weight 260.30
_chemical_name_systematic
;
 ?
;
_space_group_IT_number 14
_symmetry_cell_setting monoclinic
_symmetry_space_group_name_Hall '-P 2yab'
_symmetry_space_group_name_H-M 'P 1 21/a 1'
_audit_creation_method SHELXL
_cell_angle_alpha 90.00
_cell_angle_beta 109.01(3)
_cell_angle_gamma 90.00
_cell_formula_units_Z 4
_cell_length_a 8.7480(10)
_cell_length_b 17.697(2)
_cell_length_c 8.4180(10)
_cell_measurement_reflns_used 25
_cell_measurement_temperature 293(2)
_cell_measurement_theta_max 15
_cell_measurement_theta_min 12
_cell_volume 1232.1(3)
_computing_cell_refinement CAD4/PC
_computing_data_collection CAD4/PC
_computing_data_reduction CAD4
_computing_molecular_graphics 'PLUTON (Spek, 1993)'
_computing_publication_material SHELXL93
_computing_structure_refinement 'SHELXL93 (Sheldrick, 1993)'
_computing_structure_solution 'SHELXS86 (Sheldrick, 1990)'
_diffrn_ambient_temperature 293(2)
_diffrn_measurement_device 'Enraf-Nonius CAD4 4-circle'
_diffrn_measurement_method 2\q/\w
_diffrn_radiation_monochromator graphite
_diffrn_radiation_source 'fine-focus sealed tube'
_diffrn_radiation_type MoK\a
_diffrn_radiation_wavelength 0.71069
_diffrn_reflns_av_R_equivalents 0.0174
_diffrn_reflns_av_sigmaI/netI 0.0366
_diffrn_reflns_limit_h_max 10
_diffrn_reflns_limit_h_min -2
_diffrn_reflns_limit_k_max 21
_diffrn_reflns_limit_k_min 0
_diffrn_reflns_limit_l_max 9
_diffrn_reflns_limit_l_min -9
_diffrn_reflns_number 2356
_diffrn_reflns_theta_max 24.97
_diffrn_reflns_theta_min 2.30
_diffrn_standards_decay_% 0
_diffrn_standards_interval_time 60
_diffrn_standards_number 3
_exptl_absorpt_coefficient_mu 0.259
_exptl_absorpt_correction_T_max 0.976
_exptl_absorpt_correction_T_min 0.956
_exptl_absorpt_correction_type 'empirical via \y scan (North, Phillips & Mathews)'
_exptl_crystal_colour colourless
_exptl_crystal_density_diffrn 1.403
_exptl_crystal_density_meas 1.45
_exptl_crystal_density_method floatation
_exptl_crystal_description 'transparent rhombic'
_exptl_crystal_F_000 544
_exptl_crystal_size_max .3
_exptl_crystal_size_mid .3
_exptl_crystal_size_min .2
_refine_diff_density_max 0.178
_refine_diff_density_min -0.310
_refine_ls_extinction_method none
_refine_ls_goodness_of_fit_all 1.017
_refine_ls_goodness_of_fit_obs 1.130
_refine_ls_matrix_type full
_refine_ls_number_parameters 211
_refine_ls_number_reflns 2159
_refine_ls_number_restraints 0
_refine_ls_restrained_S_all 1.017
_refine_ls_restrained_S_obs 1.130
_refine_ls_R_factor_all 0.0546
_refine_ls_R_factor_obs 0.0357
_refine_ls_shift/esd_max 0.359
_refine_ls_shift/esd_mean 0.069
_refine_ls_structure_factor_coef Fsqd
_refine_ls_weighting_scheme
;calc w = 1/[\s^2^(F~o~^2^)+(0.1000P)^2^]
where P = (F~o~^2^+2F~c~^2^)/3
;
_refine_ls_wR_factor_all 0.1284
_refine_ls_wR_factor_obs 0.1203
_reflns_number_observed 1592
_reflns_number_total 2159
_reflns_observed_criterion >2sigma(I)
_cod_data_source_file hu1074.cif
_cod_data_source_block III
_cod_depositor_comments
;
The following automatic conversions were performed:
'_symmetry_cell_setting' value 'Monoclinic' changed to 'monoclinic'
according to '/home/saulius/struct/CIF-dictionaries/cif_core.dic'
dictionary named 'cif_core.dic' version 2.4.1 from 2010-06-29.

Automatic conversion script
Id: cif_fix_enum 1527 2010-12-29 10:47:43Z saulius 

The following automatic conversions were performed:

'_symmetry_cell_setting' value 'Monoclinic' changed to 'monoclinic'
according to /home/saulius/struct/CIF-dictionaries/cif_core.dic
dictionary named 'cif_core.dic' version 2.4.1 from 2010-06-29.

Automatic conversion script
Id: cif_fix_values 1715 2011-07-08 13:25:40Z adriana 
;
_cod_original_cell_volume 1232.1(2)
_cod_original_sg_symbol_H-M 'P 21/a'
_cod_database_code 2004614

loop_
_symmetry_equiv_pos_as_xyz
'x, y, z'
'-x+1/2, y+1/2, -z'
'-x, -y, -z'
'x-1/2, -y-1/2, z'

loop_
_atom_site_aniso_label
_atom_site_aniso_U_11
_atom_site_aniso_U_22
_atom_site_aniso_U_33
_atom_site_aniso_U_12
_atom_site_aniso_U_13
_atom_site_aniso_U_23
S1 0.0537(4) 0.0752(4) 0.0454(4) -0.0016(3) 0.0216(3) -0.0006(3)
O1 0.0870(13) 0.0960(15) 0.0401(9) 0.0045(10) 0.0095(9) 0.0022(8)
O2 0.0553(8) 0.0467(8) 0.0415(8) -0.0037(6) 0.0185(6) 0.0003(6)
O3 0.0619(9) 0.0675(10) 0.0574(9) 0.0100(8) 0.0256(8) -0.0102(8)
C1 0.0434(10) 0.0367(10) 0.0378(10) -0.0010(8) 0.0126(8) -0.0017(8)
C2 0.0544(13) 0.0477(12) 0.0462(12) 0.0004(10) 0.0161(10) -0.0087(10)
C3 0.0417(10) 0.0353(9) 0.0393(10) -0.0020(8) 0.0111(8) -0.0023(7)
C4 0.0476(12) 0.0576(13) 0.0390(12) 0.0009(9) 0.0106(9) -0.0025(9)
C5 0.0435(12) 0.0638(14) 0.0539(13) 0.0038(10) 0.0077(10) -0.0016(11)
C6 0.0481(13) 0.0563(13) 0.072(2) 0.0062(10) 0.0258(12) -0.0016(11)
C7 0.0654(15) 0.0550(13) 0.0508(13) 0.0035(10) 0.0306(12) -0.0010(10)
C8 0.0540(12) 0.0446(11) 0.0396(11) 0.0053(9) 0.0165(9) 0.0021(8)
C9 0.0404(10) 0.0425(10) 0.0396(10) 0.0023(8) 0.0137(8) -0.0055(8)
C10 0.0513(12) 0.0472(12) 0.0454(12) -0.0052(9) 0.0170(10) -0.0030(9)
C11 0.0527(13) 0.070(2) 0.0484(13) -0.0128(12) 0.0083(10) -0.0111(11)
C12 0.0561(14) 0.076(2) 0.0451(13) 0.0091(12) 0.0009(11) -0.0022(11)
C13 0.089(2) 0.0556(15) 0.0528(14) 0.0134(13) 0.0027(12) 0.0094(12)
C14 0.073(2) 0.0428(12) 0.0543(13) 0.0011(11) 0.0021(11) -0.0003(10)

loop_
_atom_site_label
_atom_site_occupancy
_atom_site_fract_x
_atom_site_fract_y
_atom_site_fract_z
_atom_site_U_iso_or_equiv
_atom_site_thermal_displace_type
_atom_site_calc_flag
_atom_site_type_symbol
S1 1 .02629(7) .10994(4) .02237(7) .0568(2) Uani d S
O1 1 .1664(2) .09828(12) .1668(2) .0771(6) Uani d O
O2 1 .0720(2) .08025(8) -0.1385(2) .0471(4) Uani d O
O3 1 .0215(2) .19770(10) -.0339(2) .0608(4) Uani d O
C1 1 .1207(2) .13988(10) -0.2339(2) .0394(4) Uani d C
C2 1 .1389(3) .20862(14) -0.1182(3) .0495(5) Uani d C
C3 1 .2812(2) .11543(10) -0.2522(2) .0392(4) Uani d C
C4 1 .4089(3) .09581(12) -0.1097(3) .0489(5) Uani d C
C5 1 .5543(3) .07283(14) -0.1234(3) .0557(6) Uani d C
C6 1 .5755(3) .06821(14) -0.2782(3) .0573(6) Uani d C
C7 1 .4502(3) .08741(13) -0.4187(3) .0542(6) Uani d C
C8 1 .3033(3) .11068(11) -0.4071(3) .0458(5) Uani d C
C9 1 -.0134(2) .14941(11) -0.4022(2) .0407(5) Uani d C
C10 1 -0.1130(3) .08970(13) -0.4742(3) .0477(5) Uani d C
C11 1 -0.2310(3) .0991(2) -0.6310(3) .0589(6) Uani d C
C12 1 -0.2494(3) .1667(2) -0.7135(3) .0630(7) Uani d C
C13 1 -0.1476(4) .2252(2) -0.6440(3) .0706(8) Uani d C
C14 1 -.0288(3) .21650(14) -0.4896(3) .0611(6) Uani d C
H2A 1 .111(3) .2534(13) -0.179(3) .048(6) Uiso d H
H2B 1 .244(3) .2102(13) -.029(3) .055(6) Uiso d H
H4 1 .405(3) .0988(15) -.004(4) .082(9) Uiso d H
H5 1 .638(3) .0613(14) -.031(3) .061(7) Uiso d H
H6 1 .675(3) .0536(16) -0.283(4) .077(8) Uiso d H
H7 1 .457(3) .0853(14) -0.518(3) .056(7) Uiso d H
H8 1 .212(3) .1229(13) -0.510(3) .050(6) Uiso d H
H10 1 -0.101(2) .0452(13) -0.418(3) .049(6) Uiso d H
H11 1 -0.293(4) .0606(18) -0.669(4) .085(9) Uiso d H
H12 1 -0.326(3) .1778(15) -0.820(3) .066(7) Uiso d H
H13 1 -0.152(3) .2735(19) -0.698(4) .088(9) Uiso d H
H14 1 .033(3) .2590(17) -0.436(3) .074(8) Uiso d H

loop_
_atom_type_symbol
_atom_type_description
_atom_type_scat_source
_atom_type_scat_dispersion_real
_atom_type_scat_dispersion_imag
C C 'International Tables Vol C Tables 4.2.6.8 and 6.1.1.4' .0033 .0016
H H 'International Tables Vol C Tables 4.2.6.8 and 6.1.1.4' .0000 .0000
O O 'International Tables Vol C Tables 4.2.6.8 and 6.1.1.4' .0106 .0060
S S 'International Tables Vol C Tables 4.2.6.8 and 6.1.1.4' .1246 .1234

loop_
_geom_angle_atom_site_label_1
_geom_angle_atom_site_label_2
_geom_angle_atom_site_label_3
_geom_angle
_geom_angle_publ_flag
O1 S1 O3 108.66(10) yes
O1 S1 O2 106.70(10) yes
O3 S1 O2 93.24(8) yes
C1 O2 S1 114.73(12) yes
C2 O3 S1 108.55(14) yes
O2 C1 C3 106.96(15) ?
O2 C1 C9 108.32(15) ?
C3 C1 C9 113.13(15) ?
O2 C1 C2 102.15(15) yes
C3 C1 C2 112.4(2) ?
C9 C1 C2 113.0(2) ?
O3 C2 C1 105.3(2) yes
O3 C2 H2A 106.1(14) ?
C1 C2 H2A 112.0(13) ?
O3 C2 H2B 105.5(14) ?
C1 C2 H2B 112.8(14) ?
H2A C2 H2B 114.3(19) ?
C8 C3 C4 118.6(2) ?
C8 C3 C1 121.9(2) ?
C4 C3 C1 119.4(2) ?
C5 C4 C3 120.4(2) ?
C5 C4 H4 115.5(18) ?
C3 C4 H4 124.0(19) ?
C6 C5 C4 120.7(2) ?
C6 C5 H5 118.6(16) ?
C4 C5 H5 120.8(16) ?
C7 C6 C5 119.1(2) ?
C7 C6 H6 122.2(18) ?
C5 C6 H6 118.7(18) ?
C6 C7 C8 121.0(2) ?
C6 C7 H7 122.9(16) ?
C8 C7 H7 116.2(16) ?
C7 C8 C3 120.2(2) ?
C7 C8 H8 120.3(13) ?
C3 C8 H8 119.5(13) ?
C10 C9 C14 119.1(2) ?
C10 C9 C1 120.6(2) ?
C14 C9 C1 120.1(2) ?
C9 C10 C11 119.5(2) ?
C9 C10 H10 119.1(14) ?
C11 C10 H10 121.5(13) ?
C12 C11 C10 120.9(2) ?
C12 C11 H11 123.1(19) ?
C10 C11 H11 115.9(19) ?
C13 C12 C11 119.5(2) ?
C13 C12 H12 114.1(16) ?
C11 C12 H12 126.3(16) ?
C12 C13 C14 120.2(2) ?
C12 C13 H13 123.3(17) ?
C14 C13 H13 116.4(17) ?
C13 C14 C9 120.6(2) ?
C13 C14 H14 119.6(16) ?
C9 C14 H14 119.2(16) ?

loop_
_geom_bond_atom_site_label_1
_geom_bond_atom_site_label_2
_geom_bond_distance
_geom_bond_publ_flag
S1 O1 1.432(2) yes
S1 O3 1.620(2) yes
S1 O2 1.6191(15) yes
O2 C1 1.471(2) yes
O3 C2 1.439(3) yes
C1 C3 1.524(3) yes
C1 C9 1.526(3) yes
C1 C2 1.534(3) yes
C2 H2A 0.93(2) ?
C2 H2B 0.98(2) ?
C3 C8 1.382(3) ?
C3 C4 1.390(3) ?
C4 C5 1.376(3) ?
C4 H4 0.90(3) ?
C5 C6 1.377(3) ?
C5 H5 0.90(2) ?
C6 C7 1.368(3) ?
C6 H6 0.92(3) ?
C7 C8 1.383(3) ?
C7 H7 0.86(3) ?
C8 H8 0.99(2) ?
C9 C10 1.378(3) ?
C9 C14 1.380(3) ?
C10 C11 1.395(3) ?
C10 H10 0.91(2) ?
C11 C12 1.366(4) ?
C11 H11 0.86(3) ?
C12 C13 1.367(4) ?
C12 H12 0.95(3) ?
C13 C14 1.383(3) ?
C13 H13 0.96(3) ?
C14 H14 0.95(3) ?

loop_
_geom_torsion_atom_site_label_1
_geom_torsion_atom_site_label_2
_geom_torsion_atom_site_label_3
_geom_torsion_atom_site_label_4
_geom_torsion
_geom_torsion_publ_flag
O1 S1 O2 C1 -98.39(15) ?
O3 S1 O2 C1 12.19(13) yes
O1 S1 O3 C2 76.2(2) ?
O2 S1 O3 C2 -32.65(14) yes
S1 O2 C1 C3 128.50(13) ?
S1 O2 C1 C9 -109.26(13) ?
S1 O2 C1 C2 10.3(2) yes
S1 O3 C2 C1 42.8(2) yes
O2 C1 C2 O3 -31.8(2) yes
C3 C1 C2 O3 -146.1(2) ?
C9 C1 C2 O3 84.4(2) ?
O2 C1 C3 C8 125.6(2) ?
C9 C1 C3 C8 6.4(3) ?
C2 C1 C3 C8 -123.1(2) ?
O2 C1 C3 C4 -53.2(2) ?
C9 C1 C3 C4 -172.4(2) ?
C2 C1 C3 C4 58.2(2) ?
C8 C3 C4 C5 0.6(3) ?
C1 C3 C4 C5 179.3(2) ?
C3 C4 C5 C6 -0.6(4) ?
C4 C5 C6 C7 0.6(4) ?
C5 C6 C7 C8 -0.5(4) ?
C6 C7 C8 C3 0.5(3) ?
C4 C3 C8 C7 -0.5(3) ?
C1 C3 C8 C7 -179.2(2) ?
O2 C1 C9 C10 -27.7(2) ?
C3 C1 C9 C10 90.7(2) ?
C2 C1 C9 C10 -140.2(2) ?
O2 C1 C9 C14 156.9(2) ?
C3 C1 C9 C14 -84.7(2) ?
C2 C1 C9 C14 44.5(3) ?
C14 C9 C10 C11 -2.3(3) ?
C1 C9 C10 C11 -177.7(2) ?
C9 C10 C11 C12 -0.2(4) ?
C10 C11 C12 C13 2.1(4) ?
C11 C12 C13 C14 -1.3(4) ?
C12 C13 C14 C9 -1.3(4) ?
C10 C9 C14 C13 3.1(4) ?
C1 C9 C14 C13 178.5(2) ?

loop_
_cod_related_entry_id
_cod_related_entry_database
_cod_related_entry_code
1 ChemSpider 21138493
